data_7712197
loop_
_publ_author_name
'Li, Jun'
'Liu, Ming-Hui'
'Shen, Hong-Yao'
'Liu, Meng-Zhen'
'Wu, Jin-Ting'
'Zhang, Bo'

_publ_section_title
;
 A semiconductive copper iodobismuthate hybrid: Structure, optical
 property and photocurrent response
;
_journal_name_full 'Dalton Transactions'
_journal_paper_doi 10.1039/D2DT03998B
_journal_year 2023
_chemical_formula_sum 'C16 H36 Bi2 Cu2 I12 N4'
_chemical_formula_weight 2352.33
_space_group_crystal_system monoclinic
_space_group_IT_number 15
_space_group_name_Hall '-C 2yc'
_space_group_name_H-M_alt 'C 1 2/c 1'
_atom_sites_solution_hydrogens geom
_audit_creation_method SHELXL-2014/7
_audit_update_record
;
2023-01-14 deposited with the CCDC.	2023-01-26 downloaded from the CCDC.
;
_cell_angle_alpha 90
_cell_angle_beta 94.638(2)
_cell_angle_gamma 90
_cell_formula_units_Z 4
_cell_length_a 28.132(3)
_cell_length_b 9.2296(9)
_cell_length_c 16.8237(15)
_cell_measurement_reflns_used 3886
_cell_measurement_temperature 298(2)
_cell_measurement_theta_max 28.3075
_cell_measurement_theta_min 2.323
_cell_volume 4353.9(7)
_computing_structure_refinement 'SHELXL-2014/7 (Sheldrick, 2014)'
_diffrn_ambient_temperature 298(2)
_diffrn_measured_fraction_theta_full 0.991
_diffrn_measured_fraction_theta_max 0.991
_diffrn_measurement_device_type 'Bruker SMART'
_diffrn_radiation_type MoK\a
_diffrn_radiation_wavelength 0.71073
_diffrn_reflns_av_R_equivalents 0.0664
_diffrn_reflns_av_unetI/netI 0.0830
_diffrn_reflns_Laue_measured_fraction_full 0.991
_diffrn_reflns_Laue_measured_fraction_max 0.991
_diffrn_reflns_limit_h_max 33
_diffrn_reflns_limit_h_min -29
_diffrn_reflns_limit_k_max 10
_diffrn_reflns_limit_k_min -10
_diffrn_reflns_limit_l_max 17
_diffrn_reflns_limit_l_min -19
_diffrn_reflns_number 9841
_diffrn_reflns_point_group_measured_fraction_full 0.991
_diffrn_reflns_point_group_measured_fraction_max 0.991
_diffrn_reflns_theta_full 25.017
_diffrn_reflns_theta_max 25.017
_diffrn_reflns_theta_min 2.323
_exptl_absorpt_coefficient_mu 17.548
_exptl_crystal_colour dark-red
_exptl_crystal_density_diffrn 3.589
_exptl_crystal_description sheet
_exptl_crystal_F_000 4080
_refine_diff_density_max 4.960
_refine_diff_density_min -2.158
_refine_diff_density_rms 0.450
_refine_ls_extinction_coef 0.00091(6)
_refine_ls_extinction_expression Fc^*^=kFc[1+0.001xFc^2^\l^3^/sin(2\q)]^-1/4^
_refine_ls_extinction_method 'SHELXL-2014/7 (Sheldrick 2014'
_refine_ls_goodness_of_fit_ref 1.078
_refine_ls_hydrogen_treatment constr
_refine_ls_matrix_type full
_refine_ls_number_parameters 166
_refine_ls_number_reflns 3801
_refine_ls_number_restraints 6
_refine_ls_restrained_S_all 1.078
_refine_ls_R_factor_all 0.0854
_refine_ls_R_factor_gt 0.0611
_refine_ls_shift/su_max 0.001
_refine_ls_shift/su_mean 0.000
_refine_ls_structure_factor_coef Fsqd
_refine_ls_weighting_details 'w=1/[\s^2^(Fo^2^)+(0.1019P)^2^+79.4173P] where P=(Fo^2^+2Fc^2^)/3'
_refine_ls_weighting_scheme calc
_refine_ls_wR_factor_gt 0.1689
_refine_ls_wR_factor_ref 0.1825
_reflns_Friedel_coverage 0.000
_reflns_number_gt 2843
_reflns_number_total 3801
_reflns_threshold_expression 'I > 2\s(I)'
_cod_data_source_file d2dt03998b2.cif
_cod_data_source_block B
_cod_original_sg_symbol_H-M 'C 2/c'
_cod_database_code 7712197
_shelx_shelxl_version_number 2014/7
_shelx_space_group_comment
;
The symmetry employed for this shelxl refinement is uniquely defined
by the following loop, which should always be used as a source of
symmetry information in preference to the above space-group names.
They are only intended as comments.
;

loop_
_space_group_symop_operation_xyz
'x, y, z'
'-x, y, -z+1/2'
'x+1/2, y+1/2, z'
'-x+1/2, y+1/2, -z+1/2'
'-x, -y, -z'
'x, -y, z-1/2'
'-x+1/2, -y+1/2, -z'
'x+1/2, -y+1/2, z-1/2'

loop_
_atom_site_label
_atom_site_type_symbol
_atom_site_fract_x
_atom_site_fract_y
_atom_site_fract_z
_atom_site_U_iso_or_equiv
_atom_site_adp_type
_atom_site_occupancy
_atom_site_site_symmetry_order
_atom_site_calc_flag
_atom_site_refinement_flags_posn
_atom_site_refinement_flags_adp
_atom_site_refinement_flags_occupancy
_atom_site_disorder_assembly
_atom_site_disorder_group
Bi1 Bi 0.36853(3) 0.97819(8) 0.12137(5) 0.0296(3) Uani 1 1 d . . . . .
I1 I 0.42664(4) 0.95059(14) 0.29958(8) 0.0319(4) Uani 1 1 d . . . . .
I2 I 0.31118(6) 1.22028(18) 0.17598(11) 0.0514(5) Uani 1 1 d . . . . .
I3 I 0.29467(5) 0.76069(17) 0.15349(10) 0.0452(5) Uani 1 1 d . . . . .
I4 I 0.45691(5) 1.17527(18) 0.08685(12) 0.0607(6) Uani 1 1 d . . . . .
I5 I 0.44434(5) 0.71488(15) 0.09739(9) 0.0383(4) Uani 1 1 d . . . . .
I6 I 0.32694(5) 1.00974(13) -0.04300(9) 0.0342(4) Uani 1 1 d . . . . .
Cu1 Cu 0.51765(11) 0.9452(4) 0.3237(2) 0.0668(10) Uani 1 1 d . . . . .
N1 N 0.3364(6) 0.4769(15) 0.9250(10) 0.026(4) Uani 1 1 d . . . . .
N2 N 0.4064(5) 0.5283(17) 0.8467(10) 0.028(4) Uani 1 1 d . . . . .
C1 C 0.2931(8) 0.448(2) 0.9699(13) 0.040(5) Uani 1 1 d . . . . .
H1A H 0.2957 0.5008 1.0192 0.061 Uiso 1 1 calc R U . . .
H1B H 0.2911 0.3460 0.9809 0.061 Uiso 1 1 calc R U . . .
H1C H 0.2650 0.4781 0.9382 0.061 Uiso 1 1 calc R U . . .
C2 C 0.3446(7) 0.6323(18) 0.9170(13) 0.033(5) Uani 1 1 d . . . . .
H2A H 0.3485 0.6755 0.9696 0.039 Uiso 1 1 calc R U . . .
H2B H 0.3167 0.6759 0.8887 0.039 Uiso 1 1 calc R U . . .
C3 C 0.3811(7) 0.4088(19) 0.9651(12) 0.031(5) Uani 1 1 d . . . . .
H3A H 0.3761 0.3054 0.9708 0.037 Uiso 1 1 calc R U . . .
H3B H 0.3875 0.4497 1.0180 0.037 Uiso 1 1 calc R U . . .
C4 C 0.3266(7) 0.415(2) 0.8417(11) 0.033(5) Uani 1 1 d . . . . .
H4A H 0.2977 0.4563 0.8161 0.040 Uiso 1 1 calc R U . . .
H4B H 0.3226 0.3105 0.8445 0.040 Uiso 1 1 calc R U . . .
C5 C 0.3693(7) 0.451(2) 0.7938(13) 0.035(5) Uani 1 1 d . . . . .
H5A H 0.3826 0.3631 0.7734 0.042 Uiso 1 1 calc R U . . .
H5B H 0.3590 0.5126 0.7488 0.042 Uiso 1 1 calc R U . . .
C6 C 0.3868(7) 0.666(2) 0.8739(12) 0.033(5) Uani 1 1 d . U . . .
H6A H 0.3780 0.7278 0.8286 0.040 Uiso 1 1 calc R U . . .
H6B H 0.4105 0.7158 0.9090 0.040 Uiso 1 1 calc R U . . .
C7 C 0.4243(6) 0.435(2) 0.9160(12) 0.031(5) Uani 1 1 d . . . . .
H7A H 0.4496 0.4843 0.9482 0.038 Uiso 1 1 calc R U . . .
H7B H 0.4366 0.3442 0.8975 0.038 Uiso 1 1 calc R U . . .
C8 C 0.4489(9) 0.553(4) 0.7985(19) 0.079(10) Uani 1 1 d . . . . .
H8A H 0.4742 0.5977 0.8317 0.118 Uiso 1 1 calc R U . . .
H8B H 0.4398 0.6157 0.7543 0.118 Uiso 1 1 calc R U . . .
H8C H 0.4597 0.4622 0.7791 0.118 Uiso 1 1 calc R U . . .

loop_
_atom_site_aniso_label
_atom_site_aniso_U_11
_atom_site_aniso_U_22
_atom_site_aniso_U_33
_atom_site_aniso_U_23
_atom_site_aniso_U_13
_atom_site_aniso_U_12
Bi1 0.0279(4) 0.0280(4) 0.0324(5) 0.0019(3) -0.0007(3) -0.0011(3)
I1 0.0318(7) 0.0364(7) 0.0274(8) -0.0048(6) 0.0019(5) 0.0006(5)
I2 0.0476(9) 0.0534(10) 0.0509(11) -0.0238(8) -0.0100(7) 0.0104(7)
I3 0.0338(7) 0.0518(9) 0.0487(11) 0.0252(7) -0.0050(6) -0.0084(6)
I4 0.0379(8) 0.0508(10) 0.0888(15) 0.0371(9) -0.0223(8) -0.0124(7)
I5 0.0361(7) 0.0421(8) 0.0356(9) -0.0124(6) -0.0045(6) 0.0004(6)
I6 0.0488(8) 0.0270(7) 0.0269(9) 0.0009(5) 0.0036(6) -0.0012(6)
Cu1 0.0485(19) 0.071(2) 0.079(3) -0.0012(19) -0.0019(17) 0.0024(16)
N1 0.038(9) 0.016(7) 0.021(10) -0.008(6) -0.019(7) 0.013(6)
N2 0.018(7) 0.045(9) 0.021(10) 0.011(7) 0.000(6) -0.006(7)
C1 0.045(12) 0.053(14) 0.024(13) -0.007(10) 0.004(10) -0.009(11)
C2 0.044(11) 0.011(8) 0.042(14) -0.007(8) -0.011(10) 0.000(8)
C3 0.046(12) 0.016(9) 0.032(13) 0.007(8) 0.002(9) 0.005(8)
C4 0.044(11) 0.042(12) 0.013(11) -0.006(9) -0.003(8) -0.010(9)
C5 0.043(12) 0.034(11) 0.027(13) -0.012(9) -0.005(9) -0.011(9)
C6 0.050(8) 0.024(7) 0.024(8) -0.001(6) -0.006(7) -0.005(7)
C7 0.031(10) 0.041(11) 0.019(12) -0.004(9) -0.017(8) 0.006(9)
C8 0.038(14) 0.13(3) 0.07(2) 0.00(2) 0.016(14) -0.026(16)

loop_
_atom_type_symbol
_atom_type_description
_atom_type_scat_dispersion_real
_atom_type_scat_dispersion_imag
_atom_type_scat_source
C C 0.0033 0.0016 'International Tables Vol C Tables 4.2.6.8 and 6.1.1.4'
H H 0.0000 0.0000 'International Tables Vol C Tables 4.2.6.8 and 6.1.1.4'
N N 0.0061 0.0033 'International Tables Vol C Tables 4.2.6.8 and 6.1.1.4'
I I -0.4742 1.8119 'International Tables Vol C Tables 4.2.6.8 and 6.1.1.4'
Cu Cu 0.3201 1.2651 'International Tables Vol C Tables 4.2.6.8 and 6.1.1.4'
Bi Bi -4.1077 10.2566 'International Tables Vol C Tables 4.2.6.8 and 6.1.1.4'

loop_
_geom_angle_atom_site_label_1
_geom_angle_atom_site_label_2
_geom_angle_atom_site_label_3
_geom_angle
_geom_angle_site_symmetry_1
_geom_angle_site_symmetry_3
_geom_angle_publ_flag
I6 Bi1 I2 91.83(5) . . ?
I6 Bi1 I3 90.41(4) . . ?
I2 Bi1 I3 92.70(5) . . ?
I6 Bi1 I4 91.68(5) . . ?
I2 Bi1 I4 94.55(5) . . ?
I3 Bi1 I4 172.39(5) . . ?
I6 Bi1 Cu1 125.62(8) . 2_655 ?
I2 Bi1 Cu1 122.02(8) . 2_655 ?
I3 Bi1 Cu1 124.65(7) . 2_655 ?
I4 Bi1 Cu1 48.83(7) . 2_655 ?
I6 Bi1 I5 99.88(4) . . ?
I2 Bi1 I5 168.05(5) . . ?
I3 Bi1 I5 89.60(4) . . ?
I4 Bi1 I5 82.83(4) . . ?
Cu1 Bi1 I5 48.32(7) 2_655 . ?
I6 Bi1 I1 173.85(4) . . ?
I2 Bi1 I1 91.08(4) . . ?
I3 Bi1 I1 94.87(4) . . ?
I4 Bi1 I1 82.69(4) . . ?
Cu1 Bi1 I1 48.44(7) 2_655 . ?
I5 Bi1 I1 77.04(4) . . ?
Cu1 I1 Cu1 59.10(15) . 2_655 ?
Cu1 I1 Bi1 124.07(10) . . ?
Cu1 I1 Bi1 65.15(8) 2_655 . ?
Cu1 I4 Bi1 67.59(8) 2_655 . ?
Cu1 I5 Bi1 65.73(8) 2_655 . ?
I1 Cu1 Cu1 63.13(13) . 2_655 ?
I1 Cu1 I4 107.08(13) . 2_655 ?
Cu1 Cu1 I4 127.12(9) 2_655 2_655 ?
I1 Cu1 I5 116.58(14) . 2_655 ?
Cu1 Cu1 I5 125.37(10) 2_655 2_655 ?
I4 Cu1 I5 105.91(14) 2_655 2_655 ?
I1 Cu1 I1 120.85(15) . 2_655 ?
Cu1 Cu1 I1 57.76(14) 2_655 2_655 ?
I4 Cu1 I1 105.84(13) 2_655 2_655 ?
I5 Cu1 I1 99.30(12) 2_655 2_655 ?
I1 Cu1 Bi1 170.29(16) . 2_655 ?
Cu1 Cu1 Bi1 124.0(2) 2_655 2_655 ?
I4 Cu1 Bi1 63.59(8) 2_655 2_655 ?
I5 Cu1 Bi1 65.95(8) 2_655 2_655 ?
I1 Cu1 Bi1 66.41(8) 2_655 2_655 ?
C2 N1 C1 111.1(15) . . ?
C2 N1 C3 108.6(14) . . ?
C1 N1 C3 112.2(16) . . ?
C2 N1 C4 107.7(15) . . ?
C1 N1 C4 107.5(14) . . ?
C3 N1 C4 109.6(15) . . ?
C6 N2 C5 109.5(15) . . ?
C6 N2 C7 111.2(16) . . ?
C5 N2 C7 111.4(15) . . ?
C6 N2 C8 111.6(18) . . ?
C5 N2 C8 107.3(18) . . ?
C7 N2 C8 105.8(17) . . ?
N1 C1 H1A 109.5 . . ?
N1 C1 H1B 109.5 . . ?
H1A C1 H1B 109.5 . . ?
N1 C1 H1C 109.5 . . ?
H1A C1 H1C 109.5 . . ?
H1B C1 H1C 109.5 . . ?
N1 C2 C6 113.0(16) . . ?
N1 C2 H2A 109.0 . . ?
C6 C2 H2A 109.0 . . ?
N1 C2 H2B 109.0 . . ?
C6 C2 H2B 109.0 . . ?
H2A C2 H2B 107.8 . . ?
N1 C3 C7 111.0(16) . . ?
N1 C3 H3A 109.4 . . ?
C7 C3 H3A 109.4 . . ?
N1 C3 H3B 109.4 . . ?
C7 C3 H3B 109.4 . . ?
H3A C3 H3B 108.0 . . ?
N1 C4 C5 108.0(15) . . ?
N1 C4 H4A 110.1 . . ?
C5 C4 H4A 110.1 . . ?
N1 C4 H4B 110.1 . . ?
C5 C4 H4B 110.1 . . ?
H4A C4 H4B 108.4 . . ?
N2 C5 C4 109.3(16) . . ?
N2 C5 H5A 109.8 . . ?
C4 C5 H5A 109.8 . . ?
N2 C5 H5B 109.8 . . ?
C4 C5 H5B 109.8 . . ?
H5A C5 H5B 108.3 . . ?
N2 C6 C2 108.1(15) . . ?
N2 C6 H6A 110.1 . . ?
C2 C6 H6A 110.1 . . ?
N2 C6 H6B 110.1 . . ?
C2 C6 H6B 110.1 . . ?
H6A C6 H6B 108.4 . . ?
N2 C7 C3 106.0(14) . . ?
N2 C7 H7A 110.5 . . ?
C3 C7 H7A 110.5 . . ?
N2 C7 H7B 110.5 . . ?
C3 C7 H7B 110.5 . . ?
H7A C7 H7B 108.7 . . ?
N2 C8 H8A 109.5 . . ?
N2 C8 H8B 109.5 . . ?
H8A C8 H8B 109.5 . . ?
N2 C8 H8C 109.5 . . ?
H8A C8 H8C 109.5 . . ?
H8B C8 H8C 109.5 . . ?

loop_
_geom_bond_atom_site_label_1
_geom_bond_atom_site_label_2
_geom_bond_distance
_geom_bond_site_symmetry_2
_geom_bond_publ_flag
Bi1 I6 2.9288(16) . ?
Bi1 I2 2.9460(16) . ?
Bi1 I3 2.9698(15) . ?
Bi1 I4 3.1721(16) . ?
Bi1 Cu1 3.274(3) 2_655 ?
Bi1 I5 3.2798(16) . ?
Bi1 I1 3.3066(16) . ?
I1 Cu1 2.560(3) . ?
I1 Cu1 2.700(4) 2_655 ?
I4 Cu1 2.666(4) 2_655 ?
I5 Cu1 2.682(4) 2_655 ?
Cu1 Cu1 2.597(8) 2_655 ?
Cu1 I4 2.666(4) 2_655 ?
Cu1 I5 2.682(4) 2_655 ?
Cu1 I1 2.700(4) 2_655 ?
Cu1 Bi1 3.274(3) 2_655 ?
N1 C2 1.46(2) . ?
N1 C1 1.51(3) . ?
N1 C3 1.51(2) . ?
N1 C4 1.52(2) . ?
N2 C6 1.47(2) . ?
N2 C5 1.50(2) . ?
N2 C7 1.50(2) . ?
N2 C8 1.51(3) . ?
C1 H1A 0.9600 . ?
C1 H1B 0.9600 . ?
C1 H1C 0.9600 . ?
C2 C6 1.47(3) . ?
C2 H2A 0.9700 . ?
C2 H2B 0.9700 . ?
C3 C7 1.54(3) . ?
C3 H3A 0.9700 . ?
C3 H3B 0.9700 . ?
C4 C5 1.54(3) . ?
C4 H4A 0.9700 . ?
C4 H4B 0.9700 . ?
C5 H5A 0.9700 . ?
C5 H5B 0.9700 . ?
C6 H6A 0.9700 . ?
C6 H6B 0.9700 . ?
C7 H7A 0.9700 . ?
C7 H7B 0.9700 . ?
C8 H8A 0.9600 . ?
C8 H8B 0.9600 . ?
C8 H8C 0.9600 . ?

loop_
_geom_hbond_atom_site_label_D
_geom_hbond_atom_site_label_H
_geom_hbond_atom_site_label_A
_geom_hbond_distance_DH
_geom_hbond_distance_HA
_geom_hbond_distance_DA
_geom_hbond_angle_DHA
_geom_hbond_site_symmetry_A
C1 H1A I3 0.96 3.30 4.23(2) 163.3 1_556
C1 H1B I6 0.96 3.30 4.16(2) 150.9 1_546
C1 H1C I2 0.96 3.31 3.98(2) 128.8 7_566
C1 H1C I3 0.96 3.25 4.10(2) 148.2 7_566
C1 H1C I6 0.96 3.25 3.71(2) 111.5 7_566
C2 H2A I5 0.97 3.33 4.04(2) 131.4 1_556
C2 H2B I3 0.97 3.21 4.120(19) 156.9 7_566
C3 H3A I6 0.97 3.06 3.984(18) 159.5 1_546
C3 H3B I5 0.97 3.16 3.93(2) 137.6 1_556
C5 H5A I1 0.97 3.17 4.04(2) 151.2 6_566
C5 H5B I2 0.97 3.02 3.91(2) 152.6 6_576
C6 H6A I1 0.97 3.32 3.948(19) 124.1 6_576
C6 H6A I2 0.97 3.09 3.95(2) 147.5 6_576
C6 H6B I5 0.97 3.24 4.00(2) 136.6 1_556
C7 H7A I5 0.97 3.30 4.00(2) 130.4 1_556
C7 H7B I1 0.97 3.18 4.07(2) 152.8 6_566
C8 H8A I4 0.96 3.10 4.02(3) 162.5 5_676
